data_2242718
loop_
_publ_author_name
'Gotoh, Kazuma'
'Ishida, Hiroyuki'

_publ_section_title
;
 Crystal structures of two hydrogen-bonded compounds of chloranilic
 acid--ethyleneurea (1/1) and chloranilic acid--hydantoin (1/2)
;
_journal_issue 12
_journal_name_full 'Acta Crystallographica Section E'
_journal_page_first 1727
_journal_page_last 1730
_journal_paper_doi 10.1107/S205698901801561X
_journal_volume 74
_journal_year 2018
_chemical_formula_iupac 'C6 H2 Cl2 O4, C3 H6 N2 O'
_chemical_formula_moiety 'C6 H2 Cl2 O4, C3 H6 N2 O'
_chemical_formula_sum 'C9 H8 Cl2 N2 O5'
_chemical_formula_weight 295.08
_chemical_name_common
;
Chloranilic acid--ethyleneurea (1/1)
;
_chemical_name_systematic
;
2,5-Dichloro-3,6-dihydroxy-1,4-benzoquinone--imidazolidin-2-one (1/1)
;
_space_group_crystal_system monoclinic
_space_group_IT_number 14
_space_group_name_Hall '-P 2ybc'
_space_group_name_H-M_alt 'P 1 21/c 1'
_symmetry_space_group_name_Hall '-P 2ybc'
_symmetry_space_group_name_H-M 'P 1 21/c 1'
_atom_sites_solution_hydrogens mixed
_atom_sites_solution_primary direct
_atom_sites_solution_secondary difmap
_cell_angle_alpha 90.0000
_cell_angle_beta 105.563(3)
_cell_angle_gamma 90.0000
_cell_formula_units_Z 4
_cell_length_a 5.0180(4)
_cell_length_b 14.6142(10)
_cell_length_c 15.8882(11)
_cell_measurement_reflns_used 19204
_cell_measurement_temperature 180.0(10)
_cell_measurement_theta_max 30.11
_cell_measurement_theta_min 3.00
_cell_volume 1122.43(14)
_computing_cell_refinement
;
RAPID-AUTO (Rigaku, 2006)
;
_computing_data_collection
;
RAPID-AUTO (Rigaku, 2006)
;
_computing_data_reduction
;
RAPID-AUTO (Rigaku, 2006)
;
_computing_molecular_graphics
;
<i>ORTEP-3</i> for Windows (Farrugia, 2012) and
Mercury (Macrae <i>et al.</i>,  2006)
;
_computing_publication_material
;
CrystalStructure (Rigaku, 2018) and PLATON (Spek, 2015)
;
_computing_structure_refinement
;
SHELXL2018 (Sheldrick, 2015<i>b</i>)
;
_computing_structure_solution
;
SIR92 (Altomare <i>et al.</i>,  1993)
;
_diffrn_ambient_temperature 180(2)
_diffrn_detector_area_resol_mean 10.000
_diffrn_measured_fraction_theta_full 0.999
_diffrn_measured_fraction_theta_max 0.998
_diffrn_measurement_device_type 'Rigaku R-AXIS RAPIDII'
_diffrn_measurement_method \w
_diffrn_radiation_type 'Mo K\a'
_diffrn_radiation_wavelength 0.71075
_diffrn_reflns_av_R_equivalents 0.0569
_diffrn_reflns_av_unetI/netI 0.0346
_diffrn_reflns_limit_h_max 7
_diffrn_reflns_limit_h_min -7
_diffrn_reflns_limit_k_max 19
_diffrn_reflns_limit_k_min -20
_diffrn_reflns_limit_l_max 22
_diffrn_reflns_limit_l_min -21
_diffrn_reflns_number 21546
_diffrn_reflns_theta_full 25.242
_diffrn_reflns_theta_max 30.020
_diffrn_reflns_theta_min 3.005
_diffrn_standards_number 0
_exptl_absorpt_coefficient_mu 0.593
_exptl_absorpt_correction_T_max 0.873
_exptl_absorpt_correction_T_min 0.716
_exptl_absorpt_correction_type numerical
_exptl_absorpt_process_details
;
(NUMABS; Higashi, 1999)
;
_exptl_crystal_colour brown
_exptl_crystal_density_diffrn 1.746
_exptl_crystal_density_method 'not measured'
_exptl_crystal_description block
_exptl_crystal_F_000 600.00
_exptl_crystal_size_max 0.450
_exptl_crystal_size_mid 0.290
_exptl_crystal_size_min 0.230
_refine_diff_density_max 0.540
_refine_diff_density_min -0.306
_refine_ls_extinction_method none
_refine_ls_goodness_of_fit_ref 1.069
_refine_ls_hydrogen_treatment mixed
_refine_ls_number_parameters 179
_refine_ls_number_reflns 3266
_refine_ls_number_restraints 0
_refine_ls_restrained_S_all 1.069
_refine_ls_R_factor_all 0.0380
_refine_ls_R_factor_gt 0.0333
_refine_ls_shift/su_max 0.001
_refine_ls_shift/su_mean 0.000
_refine_ls_structure_factor_coef Fsqd
_refine_ls_weighting_details 'w = 1/[\s^2^(Fo^2^)+(0.0573P)^2^+0.2007P] where P=(Fo^2^+2Fc^2^)/3'
_refine_ls_weighting_scheme calc
_refine_ls_wR_factor_gt 0.0897
_refine_ls_wR_factor_ref 0.0917
_reflns_number_gt 3040
_reflns_number_total 3266
_reflns_threshold_expression 'I > 2\s(I)'
_cod_data_source_file lh5884sup1.cif
_cod_data_source_block I
_cod_original_cell_volume 1122.43(15)
_cod_database_code 2242718
_shelx_space_group_comment
;
The symmetry employed for this shelxl refinement is uniquely defined
by the following loop, which should always be used as a source of
symmetry information in preference to the above space-group names.
They are only intended as comments.
;
_shelx_estimated_absorpt_t_min 0.776
_shelx_estimated_absorpt_t_max 0.876

loop_
_space_group_symop_operation_xyz
'x, y, z'
'-x, y+1/2, -z+1/2'
'-x, -y, -z'
'x, -y-1/2, z-1/2'

loop_
_atom_site_type_symbol
_atom_site_label
_atom_site_fract_x
_atom_site_fract_y
_atom_site_fract_z
_atom_site_U_iso_or_equiv
_atom_site_adp_type
_atom_site_calc_flag
_atom_site_occupancy
Cl Cl1 1.06653(5) 0.00389(2) 0.64704(2) 0.02517(9) Uani d 1
Cl Cl2 0.28647(6) 0.43040(2) 0.69108(2) 0.03101(9) Uani d 1
O O1 0.64834(18) -0.14266(6) 0.60507(6) 0.03198(19) Uani d 1
O O2 0.83758(17) 0.15225(5) 0.51887(5) 0.02612(17) Uani d 1
O O3 -0.17821(19) 0.55990(6) 0.63245(6) 0.03138(19) Uani d 1
O O4 0.43441(18) 0.37722(6) 0.52805(6) 0.03039(19) Uani d 1
O O5 0.70481(17) 0.29928(5) 0.42370(5) 0.02644(17) Uani d 1
N N1 0.8521(2) 0.24152(9) 0.30842(7) 0.0372(3) Uani d 1
N N2 0.4933(2) 0.33134(8) 0.27881(7) 0.0323(2) Uani d 1
C C1 0.5873(2) -0.07583(7) 0.55745(7) 0.02118(19) Uani d 1
C C2 0.7619(2) 0.00483(7) 0.56565(7) 0.02058(19) Uani d 1
C C3 0.6846(2) 0.07805(7) 0.51226(6) 0.02064(19) Uani d 1
C C4 -0.0902(2) 0.53136(7) 0.57314(7) 0.0233(2) Uani d 1
C C5 0.1390(2) 0.46653(7) 0.58624(7) 0.0238(2) Uani d 1
C C6 0.2263(2) 0.43578(7) 0.51801(7) 0.0236(2) Uani d 1
C C7 0.6858(2) 0.29121(7) 0.34329(7) 0.0224(2) Uani d 1
C C8 0.7865(2) 0.24974(8) 0.21442(8) 0.0275(2) Uani d 1
H H8A 0.737465 0.189643 0.185683 0.033 Uiso calc 1
H H8B 0.943169 0.276222 0.195803 0.033 Uiso calc 1
C C9 0.5369(3) 0.31466(9) 0.19376(8) 0.0325(2) Uani d 1
H H9A 0.578932 0.372186 0.166986 0.039 Uiso calc 1
H H9B 0.372898 0.285493 0.153938 0.039 Uiso calc 1
H H1N 0.989(4) 0.2121(14) 0.3405(14) 0.059(6) Uiso d 1
H H2N 0.381(4) 0.3687(13) 0.2915(12) 0.041(5) Uiso d 1
H H2 0.766(4) 0.1933(16) 0.4861(14) 0.056(6) Uiso d 1
H H4 0.476(4) 0.3613(13) 0.4811(13) 0.045(5) Uiso d 1

loop_
_atom_site_aniso_label
_atom_site_aniso_U_11
_atom_site_aniso_U_22
_atom_site_aniso_U_33
_atom_site_aniso_U_12
_atom_site_aniso_U_13
_atom_site_aniso_U_23
Cl1 0.02251(14) 0.02897(15) 0.02081(14) -0.00049(8) 0.00027(10) 0.00183(8)
Cl2 0.03685(16) 0.03457(16) 0.02165(15) 0.00812(10) 0.00789(11) 0.00275(9)
O1 0.0284(4) 0.0277(4) 0.0345(4) -0.0009(3) -0.0007(3) 0.0114(3)
O2 0.0273(4) 0.0226(4) 0.0252(4) -0.0031(3) 0.0014(3) 0.0039(3)
O3 0.0355(4) 0.0356(4) 0.0262(4) 0.0082(3) 0.0138(3) -0.0009(3)
O4 0.0333(4) 0.0350(4) 0.0243(4) 0.0124(3) 0.0100(3) 0.0016(3)
O5 0.0319(4) 0.0244(4) 0.0230(4) 0.0017(3) 0.0071(3) 0.0006(3)
N1 0.0378(6) 0.0468(6) 0.0272(5) 0.0224(5) 0.0093(4) 0.0057(4)
N2 0.0336(5) 0.0411(5) 0.0240(5) 0.0163(4) 0.0106(4) 0.0045(4)
C1 0.0207(4) 0.0220(4) 0.0204(4) 0.0018(3) 0.0047(3) 0.0012(3)
C2 0.0192(4) 0.0236(5) 0.0178(4) 0.0012(3) 0.0029(3) 0.0002(3)
C3 0.0215(4) 0.0221(4) 0.0181(4) 0.0003(3) 0.0049(3) -0.0006(3)
C4 0.0253(5) 0.0233(5) 0.0225(5) -0.0001(4) 0.0083(4) -0.0004(4)
C5 0.0260(5) 0.0245(5) 0.0213(5) 0.0019(4) 0.0070(4) 0.0010(4)
C6 0.0244(5) 0.0231(5) 0.0240(5) 0.0016(3) 0.0077(4) 0.0002(3)
C7 0.0239(4) 0.0191(4) 0.0246(5) -0.0005(3) 0.0070(4) 0.0021(3)
C8 0.0254(5) 0.0315(5) 0.0275(5) 0.0034(4) 0.0100(4) -0.0007(4)
C9 0.0346(6) 0.0416(6) 0.0240(5) 0.0125(5) 0.0127(4) 0.0075(4)

loop_
_atom_type_symbol
_atom_type_description
_atom_type_scat_dispersion_real
_atom_type_scat_dispersion_imag
_atom_type_scat_source
C C 0.0033 0.0016 'International Tables Vol C Tables 4.2.6.8 and 6.1.1.4'
H H 0.0000 0.0000 'International Tables Vol C Tables 4.2.6.8 and 6.1.1.4'
O O 0.0106 0.0060 'International Tables Vol C Tables 4.2.6.8 and 6.1.1.4'
N N 0.0061 0.0033 'International Tables Vol C Tables 4.2.6.8 and 6.1.1.4'
Cl Cl 0.1484 0.1585 'International Tables Vol C Tables 4.2.6.8 and 6.1.1.4'

loop_
_geom_angle_atom_site_label_1
_geom_angle_atom_site_label_2
_geom_angle_atom_site_label_3
_geom_angle_site_symmetry_3
_geom_angle
C3 O2 H2 . 114.1(14)
C6 O4 H4 . 115.8(13)
C7 N1 C8 . 112.92(10)
C7 N1 H1N . 121.2(15)
C8 N1 H1N . 125.7(15)
C7 N2 C9 . 112.46(10)
C7 N2 H2N . 119.3(12)
C9 N2 H2N . 127.5(12)
O1 C1 C2 . 123.17(9)
O1 C1 C3 3_656 117.64(9)
C2 C1 C3 3_656 119.19(8)
C3 C2 C1 . 121.28(9)
C3 C2 Cl1 . 121.68(8)
C1 C2 Cl1 . 117.03(7)
O2 C3 C2 . 122.48(9)
O2 C3 C1 3_656 117.99(9)
C2 C3 C1 3_656 119.53(9)
O3 C4 C5 . 123.19(10)
O3 C4 C6 3_566 118.08(10)
C5 C4 C6 3_566 118.73(9)
C6 C5 C4 . 120.92(9)
C6 C5 Cl2 . 121.94(8)
C4 C5 Cl2 . 117.13(8)
O4 C6 C5 . 122.18(10)
O4 C6 C4 3_566 117.46(9)
C5 C6 C4 3_566 120.35(9)
O5 C7 N1 . 125.87(10)
O5 C7 N2 . 125.24(10)
N1 C7 N2 . 108.88(10)
N1 C8 C9 . 102.65(9)
N1 C8 H8A . 111.2
C9 C8 H8A . 111.2
N1 C8 H8B . 111.2
C9 C8 H8B . 111.2
H8A C8 H8B . 109.2
N2 C9 C8 . 102.92(9)
N2 C9 H9A . 111.2
C8 C9 H9A . 111.2
N2 C9 H9B . 111.2
C8 C9 H9B . 111.2
H9A C9 H9B . 109.1

loop_
_geom_bond_atom_site_label_1
_geom_bond_atom_site_label_2
_geom_bond_site_symmetry_2
_geom_bond_distance
Cl1 C2 . 1.7169(10)
Cl2 C5 . 1.7145(11)
O1 C1 . 1.2230(13)
O2 C3 . 1.3165(12)
O2 H2 . 0.81(2)
O3 C4 . 1.2168(13)
O4 C6 . 1.3264(12)
O4 H4 . 0.86(2)
O5 C7 . 1.2609(13)
N1 C7 . 1.3338(14)
N1 C8 . 1.4455(15)
N1 H1N . 0.85(2)
N2 C7 . 1.3397(14)
N2 C9 . 1.4464(15)
N2 H2N . 0.849(19)
C1 C2 . 1.4537(14)
C1 C3 3_656 1.5092(14)
C2 C3 . 1.3560(14)
C4 C5 . 1.4612(14)
C4 C6 3_566 1.5045(15)
C5 C6 . 1.3504(15)
C8 C9 . 1.5348(15)
C8 H8A . 0.9900
C8 H8B . 0.9900
C9 H9A . 0.9900
C9 H9B . 0.9900

loop_
_geom_hbond_atom_site_label_D
_geom_hbond_atom_site_label_H
_geom_hbond_atom_site_label_A
_geom_hbond_site_symmetry_A
_geom_hbond_distance_DH
_geom_hbond_distance_HA
_geom_hbond_distance_DA
_geom_hbond_angle_DHA
_geom_hbond_publ_flag
O2 H2 O5 . 0.81(2) 1.82(2) 2.6090(11) 164(2) y
O4 H4 O5 . 0.86(2) 1.88(2) 2.6635(12) 151.0(19) y
N1 H1N O1 3_756 0.85(2) 2.06(2) 2.9003(15) 168(2) y
N2 H2N O3 3_566 0.85(2) 2.06(2) 2.8654(15) 158.6(17) y

loop_
_geom_torsion_atom_site_label_1
_geom_torsion_atom_site_label_2
_geom_torsion_atom_site_label_3
_geom_torsion_atom_site_label_4
_geom_torsion_site_symmetry_1
_geom_torsion_site_symmetry_4
_geom_torsion
O1 C1 C2 C3 . . -179.04(11)
C3 C1 C2 C3 3_656 . 0.34(16)
O1 C1 C2 Cl1 . . -0.19(14)
C3 C1 C2 Cl1 3_656 . 179.19(7)
C1 C2 C3 O2 . . 179.32(9)
Cl1 C2 C3 O2 . . 0.52(15)
C1 C2 C3 C1 . 3_656 -0.34(16)
Cl1 C2 C3 C1 . 3_656 -179.14(7)
O3 C4 C5 C6 . . 178.94(11)
C6 C4 C5 C6 3_566 . -0.60(17)
O3 C4 C5 Cl2 . . -0.07(15)
C6 C4 C5 Cl2 3_566 . -179.61(8)
C4 C5 C6 O4 . . 179.73(10)
Cl2 C5 C6 O4 . . -1.31(16)
C4 C5 C6 C4 . 3_566 0.61(17)
Cl2 C5 C6 C4 . 3_566 179.57(8)
C8 N1 C7 O5 . . -176.92(10)
C8 N1 C7 N2 . . 3.23(15)
C9 N2 C7 O5 . . 175.71(11)
C9 N2 C7 N1 . . -4.43(15)
C7 N1 C8 C9 . . -0.84(14)
C7 N2 C9 C8 . . 3.73(14)
N1 C8 C9 N2 . . -1.64(13)

_cod_database_fobs_code 2242718
